data_2236854
loop_
_publ_author_name
'Lee, Junseong'
'Kim, Youngjo'

_publ_section_title
;
 2,8,9-Tris(2-methylpropyl)-2,5,8,9-tetraaza-1\l^5^-phosphatricyclo[3.3.3.0^1,5^]undecan-5-ium
 chloride dihydrate
;
_journal_coeditor_code FF2086
_journal_issue 12
_journal_name_full 'Acta Crystallographica Section E'
_journal_page_first o3317
_journal_paper_doi 10.1107/S1600536812045618
_journal_volume 68
_journal_year 2012
_chemical_formula_iupac 'C18 H40 N4 P +, Cl -, 2H2 O'
_chemical_formula_moiety 'C18 H40 N4 P +, Cl -, 2(H2 O)'
_chemical_formula_sum 'C18 H44 Cl N4 O2 P'
_chemical_formula_weight 414.99
_chemical_name_systematic
;
2,8,9-Tris(2-methylpropyl)-2,5,8,9-tetraaza-1\l^5^-
phosphatricyclo[3.3.3.0^1,5^]undecan-5-ium chloride dihydrate
;
_space_group_IT_number 2
_symmetry_cell_setting triclinic
_symmetry_space_group_name_Hall '-P 1'
_symmetry_space_group_name_H-M 'P -1'
_atom_sites_solution_hydrogens geom
_atom_sites_solution_primary direct
_atom_sites_solution_secondary difmap
_audit_creation_method SHELXL-97
_cell_angle_alpha 106.720(8)
_cell_angle_beta 92.259(8)
_cell_angle_gamma 90.616(8)
_cell_formula_units_Z 4
_cell_length_a 10.0945(19)
_cell_length_b 15.759(3)
_cell_length_c 16.122(3)
_cell_measurement_reflns_used 4603
_cell_measurement_temperature 296(2)
_cell_measurement_theta_max 19.85
_cell_measurement_theta_min 2.14
_cell_volume 2453.7(8)
_computing_cell_refinement 'SAINT (Bruker, 2004)'
_computing_data_collection 'APEX2 (Bruker, 2004)'
_computing_data_reduction 'SAINT (Bruker, 2004)'
_computing_molecular_graphics 'SHELXTL (Sheldrick, 2008)'
_computing_publication_material 'SHELXTL (Sheldrick, 2008)'
_computing_structure_refinement 'SHELXL97 (Sheldrick, 2008)'
_computing_structure_solution 'SHELXS97 (Sheldrick, 2008)'
_diffrn_ambient_temperature 296(2)
_diffrn_measured_fraction_theta_full 0.997
_diffrn_measured_fraction_theta_max 0.954
_diffrn_measurement_device_type 'Bruker APEXII CCD'
_diffrn_measurement_method '\f and \w scans'
_diffrn_radiation_monochromator graphite
_diffrn_radiation_source 'fine-focus sealed tube'
_diffrn_radiation_type MoK\a
_diffrn_radiation_wavelength 0.71073
_diffrn_reflns_av_R_equivalents 0.0628
_diffrn_reflns_av_sigmaI/netI 0.0695
_diffrn_reflns_limit_h_max 12
_diffrn_reflns_limit_h_min -12
_diffrn_reflns_limit_k_max 18
_diffrn_reflns_limit_k_min -19
_diffrn_reflns_limit_l_max 19
_diffrn_reflns_limit_l_min -19
_diffrn_reflns_number 35181
_diffrn_reflns_theta_full 25.00
_diffrn_reflns_theta_max 26.64
_diffrn_reflns_theta_min 1.35
_exptl_absorpt_coefficient_mu 0.239
_exptl_absorpt_correction_T_max 0.9673
_exptl_absorpt_correction_T_min 0.9538
_exptl_absorpt_correction_type multi-scan
_exptl_absorpt_process_details '(SADABS; Bruker, 2004)'
_exptl_crystal_colour colourless
_exptl_crystal_density_diffrn 1.123
_exptl_crystal_density_method 'not measured'
_exptl_crystal_description block
_exptl_crystal_F_000 912
_exptl_crystal_size_max 0.20
_exptl_crystal_size_mid 0.15
_exptl_crystal_size_min 0.14
_refine_diff_density_max 0.385
_refine_diff_density_min -0.307
_refine_ls_extinction_method none
_refine_ls_goodness_of_fit_ref 1.013
_refine_ls_hydrogen_treatment mixed
_refine_ls_matrix_type full
_refine_ls_number_parameters 568
_refine_ls_number_reflns 9856
_refine_ls_number_restraints 18
_refine_ls_restrained_S_all 1.015
_refine_ls_R_factor_all 0.1299
_refine_ls_R_factor_gt 0.0680
_refine_ls_shift/su_max 0.011
_refine_ls_shift/su_mean 0.000
_refine_ls_structure_factor_coef Fsqd
_refine_ls_weighting_details 'calc w=1/[\s^2^(Fo^2^)+(0.1089P)^2^+0.2470P] where P=(Fo^2^+2Fc^2^)/3'
_refine_ls_weighting_scheme calc
_refine_ls_wR_factor_gt 0.1745
_refine_ls_wR_factor_ref 0.2124
_reflns_number_gt 5364
_reflns_number_total 9856
_reflns_threshold_expression I>2sigma(I)
_cod_data_source_file ff2086.cif
_cod_data_source_block I
_cod_original_cell_volume 2453.6(8)
_cod_original_formula_sum 'C18 H44 Cl1 N4 O2 P1'
_cod_database_code 2236854
_cod_database_fobs_code 2236854

loop_
_symmetry_equiv_pos_as_xyz
'x, y, z'
'-x, -y, -z'

loop_
_atom_site_type_symbol
_atom_site_label
_atom_site_fract_x
_atom_site_fract_y
_atom_site_fract_z
_atom_site_U_iso_or_equiv
_atom_site_adp_type
_atom_site_calc_flag
_atom_site_refinement_flags
_atom_site_occupancy
_atom_site_symmetry_multiplicity
_atom_site_disorder_assembly
_atom_site_disorder_group
P P1 0.47871(8) 0.18003(5) 0.25193(4) 0.0476(2) Uani d . 1 1 A .
H H1 0.5165 0.1643 0.1863 0.057 Uiso calc R 1 1 . .
N N1 0.4185(3) 0.07779(17) 0.23900(15) 0.0595(7) Uani d . 1 1 . .
N N2 0.3761(3) 0.25637(18) 0.23615(16) 0.0628(7) Uani d . 1 1 . .
N N3 0.6278(3) 0.2097(2) 0.29888(15) 0.0680(8) Uani d . 1 1 . .
N N4 0.4135(3) 0.20879(19) 0.37035(15) 0.0666(8) Uani d . 1 1 . .
C C13 0.4487(3) 0.00250(19) 0.16562(18) 0.0547(8) Uani d . 1 1 A .
H H13A 0.4929 -0.0415 0.1875 0.066 Uiso calc R 1 1 . .
H H13B 0.5104 0.0224 0.1301 0.066 Uiso calc R 1 1 . .
C C14 0.3291(3) -0.0414(2) 0.10863(19) 0.0589(8) Uani d . 1 1 . .
H H14 0.2676 -0.0616 0.1449 0.071 Uiso calc R 1 1 A .
C C15 0.2569(4) 0.0221(3) 0.0690(3) 0.0878(12) Uani d . 1 1 A .
H H15A 0.3168 0.0452 0.0357 0.132 Uiso calc R 1 1 . .
H H15B 0.2238 0.0700 0.1143 0.132 Uiso calc R 1 1 . .
H H15C 0.1841 -0.0086 0.0320 0.132 Uiso calc R 1 1 . .
C C16 0.3732(4) -0.1225(2) 0.0384(2) 0.0838(11) Uani d . 1 1 A .
H H16A 0.4321 -0.1041 0.0012 0.126 Uiso calc R 1 1 . .
H H16B 0.2969 -0.1526 0.0048 0.126 Uiso calc R 1 1 . .
H H16C 0.4183 -0.1620 0.0650 0.126 Uiso calc R 1 1 . .
C C23 0.3569(3) 0.2767(2) 0.15394(19) 0.0576(8) Uani d . 1 1 A .
H H23A 0.2631 0.2706 0.1373 0.069 Uiso calc R 1 1 . .
H H23B 0.4027 0.2331 0.1100 0.069 Uiso calc R 1 1 . .
C C24 0.4048(4) 0.3687(2) 0.1538(2) 0.0715(10) Uani d . 1 1 . .
H H24 0.3522 0.4127 0.1940 0.086 Uiso calc R 1 1 A .
C C25 0.5489(4) 0.3849(3) 0.1837(3) 0.1022(14) Uani d . 1 1 A .
H H25A 0.6015 0.3402 0.1469 0.153 Uiso calc R 1 1 . .
H H25B 0.5595 0.3824 0.2424 0.153 Uiso calc R 1 1 . .
H H25C 0.5771 0.4423 0.1808 0.153 Uiso calc R 1 1 . .
C C26 0.3807(5) 0.3789(3) 0.0633(3) 0.1052(15) Uani d . 1 1 A .
H H26A 0.4367 0.3394 0.0237 0.158 Uiso calc R 1 1 . .
H H26B 0.4008 0.4389 0.0643 0.158 Uiso calc R 1 1 . .
H H26C 0.2895 0.3647 0.0449 0.158 Uiso calc R 1 1 . .
C C33 0.7437(3) 0.2225(3) 0.2514(2) 0.0786(11) Uani d . 1 1 A .
H H33A 0.7708 0.2845 0.2715 0.094 Uiso calc R 1 1 . .
H H33B 0.7171 0.2094 0.1905 0.094 Uiso calc R 1 1 . .
C C34 0.8623(4) 0.1676(3) 0.2595(3) 0.0949(14) Uani d . 1 1 . .
H H34 0.8966 0.1865 0.3198 0.114 Uiso calc R 1 1 A .
C C35 0.8185(6) 0.0707(3) 0.2372(4) 0.153(2) Uani d . 1 1 A .
H H35A 0.7853 0.0509 0.1781 0.230 Uiso calc R 1 1 . .
H H35B 0.7498 0.0643 0.2747 0.230 Uiso calc R 1 1 . .
H H35C 0.8927 0.0357 0.2449 0.230 Uiso calc R 1 1 . .
C C36 0.9706(5) 0.1782(5) 0.2028(4) 0.187(3) Uani d . 1 1 A .
H H36A 0.9395 0.1579 0.1432 0.280 Uiso calc R 1 1 . .
H H36B 1.0452 0.1441 0.2118 0.280 Uiso calc R 1 1 . .
H H36C 0.9970 0.2396 0.2169 0.280 Uiso calc R 1 1 . .
C C11A 0.3519(12) 0.0572(11) 0.3116(10) 0.064(4) Uani d PU 0.578(9) 1 A 1
H H11A 0.2566 0.0625 0.3054 0.077 Uiso calc PR 0.578(9) 1 A 1
H H11B 0.3710 -0.0026 0.3128 0.077 Uiso calc PR 0.578(9) 1 A 1
C C12A 0.4050(11) 0.1221(5) 0.3914(4) 0.082(3) Uani d P 0.578(9) 1 A 1
H H12A 0.4919 0.1051 0.4079 0.098 Uiso calc PR 0.578(9) 1 A 1
H H12B 0.3464 0.1263 0.4386 0.098 Uiso calc PR 0.578(9) 1 A 1
C C21A 0.2888(16) 0.2973(9) 0.3003(10) 0.069(4) Uani d P 0.578(9) 1 A 1
H H21A 0.2020 0.3007 0.2735 0.083 Uiso calc PR 0.578(9) 1 A 1
H H21B 0.3206 0.3572 0.3293 0.083 Uiso calc PR 0.578(9) 1 A 1
C C22A 0.2774(8) 0.2474(6) 0.3645(4) 0.085(3) Uani d P 0.578(9) 1 A 1
H H22A 0.2101 0.2007 0.3454 0.102 Uiso calc PR 0.578(9) 1 A 1
H H22B 0.2546 0.2864 0.4203 0.102 Uiso calc PR 0.578(9) 1 A 1
C C31A 0.6527(14) 0.2340(12) 0.3908(10) 0.090(6) Uani d P 0.578(9) 1 A 1
H H31A 0.7204 0.2805 0.4096 0.108 Uiso calc PR 0.578(9) 1 A 1
H H31B 0.6792 0.1835 0.4100 0.108 Uiso calc PR 0.578(9) 1 A 1
C C32A 0.5063(9) 0.2696(7) 0.4264(4) 0.095(3) Uani d P 0.578(9) 1 A 1
H H32A 0.4984 0.2691 0.4860 0.114 Uiso calc PR 0.578(9) 1 A 1
H H32B 0.4926 0.3293 0.4229 0.114 Uiso calc PR 0.578(9) 1 A 1
C C11B 0.352(3) 0.0518(19) 0.3059(18) 0.128(11) Uani d PU 0.422(9) 1 A 2
H H11C 0.4104 0.0193 0.3342 0.153 Uiso calc PR 0.422(9) 1 A 2
H H11D 0.2736 0.0152 0.2821 0.153 Uiso calc PR 0.422(9) 1 A 2
C C12B 0.3107(14) 0.1463(8) 0.3741(7) 0.089(4) Uani d P 0.422(9) 1 A 2
H H12C 0.2252 0.1649 0.3570 0.106 Uiso calc PR 0.422(9) 1 A 2
H H12D 0.3065 0.1408 0.4324 0.106 Uiso calc PR 0.422(9) 1 A 2
C C21B 0.311(2) 0.3230(14) 0.3157(14) 0.076(6) Uani d P 0.422(9) 1 A 2
H H21C 0.3266 0.3838 0.3156 0.091 Uiso calc PR 0.422(9) 1 A 2
H H21D 0.2160 0.3117 0.3142 0.091 Uiso calc PR 0.422(9) 1 A 2
C C22B 0.3783(11) 0.3057(7) 0.3948(5) 0.077(4) Uani d P 0.422(9) 1 A 2
H H22C 0.4577 0.3427 0.4125 0.093 Uiso calc PR 0.422(9) 1 A 2
H H22D 0.3191 0.3191 0.4426 0.093 Uiso calc PR 0.422(9) 1 A 2
C C31B 0.638(3) 0.2444(19) 0.3975(16) 0.116(10) Uani d P 0.422(9) 1 A 2
H H31C 0.7253 0.2328 0.4193 0.140 Uiso calc PR 0.422(9) 1 A 2
H H31D 0.6244 0.3077 0.4165 0.140 Uiso calc PR 0.422(9) 1 A 2
C C32B 0.5336(13) 0.1961(11) 0.4291(6) 0.095(4) Uani d P 0.422(9) 1 A 2
H H32C 0.5190 0.2230 0.4901 0.113 Uiso calc PR 0.422(9) 1 A 2
H H32D 0.5538 0.1341 0.4192 0.113 Uiso calc PR 0.422(9) 1 A 2
P P2 0.00164(8) 0.67818(5) 0.25974(4) 0.0463(2) Uani d . 1 1 . .
H H2 0.0358 0.6634 0.1932 0.056 Uiso calc R 1 1 . .
N N5 0.1546(3) 0.67602(17) 0.30179(15) 0.0571(7) Uani d . 1 1 . .
N N6 -0.0976(3) 0.58841(17) 0.23778(14) 0.0585(7) Uani d . 1 1 . .
N N7 -0.0637(3) 0.77358(17) 0.25760(15) 0.0644(7) Uani d . 1 1 . .
N N8 -0.0565(3) 0.70466(19) 0.37922(15) 0.0634(7) Uani d . 1 1 . .
C C41 -0.1248(5) 0.8303(3) 0.3349(3) 0.0971(14) Uani d . 1 1 . .
H H41A -0.2028 0.8582 0.3186 0.116 Uiso calc R 1 1 . .
H H41B -0.0625 0.8761 0.3677 0.116 Uiso calc R 1 1 . .
C C42 -0.1624(5) 0.7683(3) 0.3881(3) 0.1092(16) Uani d U 1 1 . .
H H42A -0.1703 0.8014 0.4484 0.131 Uiso calc R 1 1 . .
H H42B -0.2464 0.7380 0.3663 0.131 Uiso calc R 1 1 . .
C C43 -0.0232(3) 0.8174(2) 0.1939(2) 0.0599(8) Uani d . 1 1 . .
H H43A 0.0653 0.7987 0.1768 0.072 Uiso calc R 1 1 . .
H H43B -0.0184 0.8808 0.2217 0.072 Uiso calc R 1 1 . .
C C44 -0.1139(4) 0.7998(3) 0.1120(2) 0.0772(11) Uani d . 1 1 . .
H H44 -0.1135 0.7358 0.0837 0.093 Uiso calc R 1 1 . .
C C45 -0.0542(5) 0.8441(3) 0.0499(3) 0.1091(15) Uani d . 1 1 . .
H H45A -0.1088 0.8311 -0.0025 0.164 Uiso calc R 1 1 . .
H H45B 0.0333 0.8223 0.0367 0.164 Uiso calc R 1 1 . .
H H45C -0.0491 0.9071 0.0762 0.164 Uiso calc R 1 1 . .
C C46 -0.2533(4) 0.8234(3) 0.1279(3) 0.1177(16) Uani d . 1 1 . .
H H46A -0.2581 0.8856 0.1570 0.177 Uiso calc R 1 1 . .
H H46B -0.2894 0.7902 0.1635 0.177 Uiso calc R 1 1 . .
H H46C -0.3034 0.8098 0.0737 0.177 Uiso calc R 1 1 . .
C C51 0.1787(4) 0.6952(3) 0.3955(2) 0.0859(12) Uani d . 1 1 . .
H H51A 0.2580 0.7322 0.4142 0.103 Uiso calc R 1 1 . .
H H51B 0.1907 0.6407 0.4111 0.103 Uiso calc R 1 1 . .
C C52 0.0604(5) 0.7423(3) 0.4373(2) 0.1013(15) Uani d . 1 1 . .
H H52A 0.0507 0.7333 0.4938 0.122 Uiso calc R 1 1 . .
H H52B 0.0696 0.8054 0.4446 0.122 Uiso calc R 1 1 . .
C C53 0.2650(3) 0.6351(2) 0.2489(2) 0.0605(8) Uani d . 1 1 . .
H H53A 0.2335 0.6145 0.1887 0.073 Uiso calc R 1 1 . .
H H53B 0.2924 0.5836 0.2662 0.073 Uiso calc R 1 1 . .
C C54 0.3857(4) 0.6966(2) 0.2560(2) 0.0732(10) Uani d . 1 1 . .
H H54 0.4206 0.7135 0.3162 0.088 Uiso calc R 1 1 . .
C C55 0.4924(4) 0.6446(3) 0.1989(4) 0.1183(17) Uani d . 1 1 . .
H H55A 0.4651 0.6338 0.1389 0.177 Uiso calc R 1 1 . .
H H55B 0.5048 0.5891 0.2112 0.177 Uiso calc R 1 1 . .
H H55C 0.5743 0.6783 0.2106 0.177 Uiso calc R 1 1 . .
C C56 0.3497(4) 0.7796(3) 0.2337(3) 0.0973(13) Uani d . 1 1 . .
H H56A 0.4271 0.8173 0.2404 0.146 Uiso calc R 1 1 . .
H H56B 0.2835 0.8100 0.2716 0.146 Uiso calc R 1 1 . .
H H56C 0.3155 0.7647 0.1747 0.146 Uiso calc R 1 1 . .
C C61 -0.1721(4) 0.5683(3) 0.3062(2) 0.0801(11) Uani d . 1 1 . .
H H61A -0.1743 0.5050 0.2991 0.096 Uiso calc R 1 1 . .
H H61B -0.2625 0.5884 0.3051 0.096 Uiso calc R 1 1 . .
C C62 -0.0976(5) 0.6183(3) 0.3917(2) 0.0916(13) Uani d . 1 1 . .
H H62A -0.1551 0.6273 0.4402 0.110 Uiso calc R 1 1 . .
H H62B -0.0208 0.5858 0.4023 0.110 Uiso calc R 1 1 . .
C C63 -0.1421(3) 0.5396(2) 0.14950(18) 0.0564(8) Uani d . 1 1 . .
H H63A -0.1010 0.5667 0.1098 0.068 Uiso calc R 1 1 . .
H H63B -0.2372 0.5460 0.1436 0.068 Uiso calc R 1 1 . .
C C64 -0.1124(4) 0.4416(2) 0.1222(2) 0.0792(11) Uani d . 1 1 . .
H H64 -0.1614 0.4146 0.1597 0.095 Uiso calc R 1 1 . .
C C65 -0.1675(5) 0.4001(3) 0.0296(3) 0.1206(18) Uani d . 1 1 . .
H H65A -0.2618 0.4071 0.0273 0.181 Uiso calc R 1 1 . .
H H65B -0.1480 0.3381 0.0116 0.181 Uiso calc R 1 1 . .
H H65C -0.1274 0.4288 -0.0085 0.181 Uiso calc R 1 1 . .
C C66 0.0313(5) 0.4249(3) 0.1354(4) 0.136(2) Uani d . 1 1 . .
H H66A 0.0831 0.4526 0.1013 0.203 Uiso calc R 1 1 . .
H H66B 0.0456 0.3622 0.1178 0.203 Uiso calc R 1 1 . .
H H66C 0.0576 0.4491 0.1956 0.203 Uiso calc R 1 1 . .
Cl Cl1 0.74844(12) 0.48539(9) 0.49895(10) 0.1183(5) Uani d . 1 1 . .
Cl Cl2 0.24967(11) 0.95105(8) 0.49482(9) 0.1136(4) Uani d . 1 1 . .
O O1 0.0445(6) 0.0588(3) 0.4090(3) 0.1250(13) Uani d . 1 1 . .
H H101 -0.033(6) 0.050(4) 0.422(4) 0.14(3) Uiso d . 1 1 . .
H H102 0.086(8) 0.016(6) 0.430(5) 0.25(4) Uiso d . 1 1 . .
O O2 0.4520(7) 0.1069(3) 0.5950(3) 0.1382(16) Uani d . 1 1 . .
H H103 0.530(7) 0.088(4) 0.584(4) 0.16(3) Uiso d . 1 1 . .
H H104 0.403(8) 0.066(6) 0.570(5) 0.24(5) Uiso d . 1 1 . .
O O3 -0.0019(6) 0.6098(3) 0.6065(3) 0.1294(15) Uani d . 1 1 . .
H H105 0.076(5) 0.593(3) 0.591(3) 0.098(17) Uiso d . 1 1 . .
H H106 -0.072(4) 0.578(3) 0.588(3) 0.091(17) Uiso d . 1 1 . .
O O4 0.5064(6) 0.5514(4) 0.3944(3) 0.1389(17) Uani d . 1 1 . .
H H107 0.551(6) 0.506(4) 0.414(4) 0.16(3) Uiso d . 1 1 . .
H H108 0.448(5) 0.541(3) 0.415(3) 0.086(18) Uiso d . 1 1 . .

loop_
_atom_site_aniso_label
_atom_site_aniso_U_11
_atom_site_aniso_U_22
_atom_site_aniso_U_33
_atom_site_aniso_U_12
_atom_site_aniso_U_13
_atom_site_aniso_U_23
P1 0.0493(5) 0.0529(5) 0.0378(4) 0.0011(4) 0.0066(3) 0.0077(3)
N1 0.0780(19) 0.0541(16) 0.0458(13) -0.0067(14) 0.0140(13) 0.0121(12)
N2 0.0663(18) 0.0635(18) 0.0593(15) 0.0197(15) 0.0190(13) 0.0157(13)
N3 0.0575(18) 0.091(2) 0.0497(14) -0.0071(16) -0.0033(13) 0.0116(14)
N4 0.081(2) 0.074(2) 0.0421(13) 0.0076(17) 0.0139(13) 0.0101(13)
C13 0.061(2) 0.0480(18) 0.0553(17) 0.0068(15) 0.0082(14) 0.0145(14)
C14 0.061(2) 0.059(2) 0.0570(17) -0.0051(16) 0.0069(15) 0.0158(15)
C15 0.080(3) 0.083(3) 0.098(3) -0.005(2) -0.020(2) 0.027(2)
C16 0.108(3) 0.065(2) 0.069(2) -0.006(2) 0.008(2) 0.0044(18)
C23 0.052(2) 0.057(2) 0.0640(18) 0.0018(16) -0.0011(15) 0.0186(15)
C24 0.071(3) 0.057(2) 0.091(2) 0.0041(18) 0.0058(19) 0.0276(18)
C25 0.077(3) 0.082(3) 0.156(4) -0.017(2) -0.006(3) 0.050(3)
C26 0.129(4) 0.093(3) 0.114(3) 0.005(3) 0.007(3) 0.061(3)
C33 0.059(2) 0.088(3) 0.082(2) -0.002(2) -0.0052(19) 0.016(2)
C34 0.081(3) 0.088(3) 0.102(3) 0.025(2) -0.013(2) 0.006(2)
C35 0.161(5) 0.079(4) 0.191(6) 0.024(4) -0.041(4) -0.001(3)
C36 0.060(3) 0.286(9) 0.191(6) 0.002(4) 0.037(4) 0.028(6)
C11A 0.077(6) 0.070(7) 0.056(7) -0.012(5) 0.022(5) 0.033(6)
C12A 0.102(7) 0.095(6) 0.055(4) 0.014(5) 0.030(4) 0.029(4)
C21A 0.084(7) 0.052(8) 0.065(6) 0.019(6) 0.003(4) 0.006(6)
C22A 0.083(6) 0.105(7) 0.065(4) 0.025(5) 0.034(4) 0.018(4)
C31A 0.073(8) 0.127(10) 0.049(6) -0.049(8) 0.005(5) -0.006(6)
C32A 0.134(9) 0.094(6) 0.042(3) -0.011(6) -0.004(4) -0.002(4)
C11B 0.21(2) 0.084(14) 0.069(13) -0.002(14) 0.044(13) -0.011(10)
C12B 0.096(9) 0.084(8) 0.079(7) -0.023(7) 0.051(7) 0.008(6)
C21B 0.086(10) 0.055(10) 0.072(9) 0.006(7) 0.051(8) -0.012(7)
C22B 0.079(8) 0.081(7) 0.057(5) 0.001(6) 0.026(5) -0.008(4)
C31B 0.115(16) 0.165(18) 0.054(11) 0.067(14) -0.036(10) 0.008(10)
C32B 0.106(9) 0.136(12) 0.042(5) 0.012(9) 0.014(5) 0.026(6)
P2 0.0527(5) 0.0490(5) 0.0377(4) -0.0003(4) 0.0066(3) 0.0127(3)
N5 0.0556(17) 0.0674(17) 0.0497(13) -0.0043(14) -0.0030(12) 0.0198(12)
N6 0.0673(17) 0.0603(17) 0.0448(13) -0.0160(14) 0.0048(12) 0.0103(12)
N7 0.083(2) 0.0593(17) 0.0530(14) 0.0176(15) 0.0152(13) 0.0167(12)
N8 0.075(2) 0.0684(18) 0.0432(13) -0.0108(16) 0.0101(13) 0.0100(12)
C41 0.129(4) 0.078(3) 0.082(3) 0.036(3) 0.041(3) 0.014(2)
C42 0.128(4) 0.128(4) 0.071(2) 0.042(3) 0.043(2) 0.021(2)
C43 0.059(2) 0.0486(19) 0.074(2) 0.0025(16) -0.0026(16) 0.0218(16)
C44 0.069(3) 0.084(3) 0.089(2) 0.006(2) -0.008(2) 0.045(2)
C45 0.122(4) 0.125(4) 0.102(3) 0.013(3) -0.004(3) 0.068(3)
C46 0.076(3) 0.136(4) 0.146(4) -0.001(3) -0.015(3) 0.052(3)
C51 0.086(3) 0.116(3) 0.058(2) -0.016(3) -0.011(2) 0.032(2)
C52 0.116(4) 0.131(4) 0.0467(19) -0.021(3) 0.002(2) 0.011(2)
C53 0.051(2) 0.056(2) 0.079(2) -0.0014(16) -0.0035(16) 0.0261(16)
C54 0.063(2) 0.070(2) 0.093(2) -0.0080(19) -0.0074(19) 0.034(2)
C55 0.060(3) 0.098(3) 0.195(5) 0.003(3) 0.030(3) 0.037(3)
C56 0.084(3) 0.078(3) 0.145(4) -0.015(2) -0.005(3) 0.059(3)
C61 0.089(3) 0.088(3) 0.0593(19) -0.028(2) 0.0184(19) 0.0147(18)
C62 0.125(4) 0.096(3) 0.058(2) -0.022(3) 0.023(2) 0.027(2)
C63 0.0521(19) 0.062(2) 0.0509(16) -0.0023(16) 0.0014(14) 0.0099(14)
C64 0.081(3) 0.060(2) 0.088(2) 0.001(2) 0.015(2) 0.0070(19)
C65 0.154(5) 0.092(3) 0.083(3) -0.022(3) 0.017(3) -0.027(2)
C66 0.094(4) 0.088(4) 0.215(6) 0.031(3) 0.023(4) 0.024(3)
Cl1 0.0861(8) 0.1121(10) 0.1764(13) 0.0095(7) 0.0333(8) 0.0692(9)
Cl2 0.0769(8) 0.1007(9) 0.1633(12) -0.0105(6) 0.0060(7) 0.0387(8)
O1 0.114(3) 0.133(3) 0.139(3) 0.003(3) 0.023(3) 0.055(3)
O2 0.125(4) 0.140(4) 0.121(3) 0.002(3) -0.002(3) -0.007(2)
O3 0.127(4) 0.128(3) 0.112(3) 0.022(3) 0.012(3) -0.001(2)
O4 0.136(4) 0.192(5) 0.109(3) 0.017(3) 0.030(3) 0.071(3)

loop_
_atom_type_symbol
_atom_type_description
_atom_type_scat_dispersion_real
_atom_type_scat_dispersion_imag
_atom_type_scat_source
N N 0.0061 0.0033 'International Tables Vol C Tables 4.2.6.8 and 6.1.1.4'
H H 0.0000 0.0000 'International Tables Vol C Tables 4.2.6.8 and 6.1.1.4'
O O 0.0106 0.0060 'International Tables Vol C Tables 4.2.6.8 and 6.1.1.4'
P P 0.1023 0.0942 'International Tables Vol C Tables 4.2.6.8 and 6.1.1.4'
Cl Cl 0.1484 0.1585 'International Tables Vol C Tables 4.2.6.8 and 6.1.1.4'
C C 0.0033 0.0016 'International Tables Vol C Tables 4.2.6.8 and 6.1.1.4'

loop_
_geom_angle_atom_site_label_1
_geom_angle_atom_site_label_2
_geom_angle_atom_site_label_3
_geom_angle
N3 P1 N2 120.17(15)
N3 P1 N1 120.09(15)
N2 P1 N1 118.53(15)
N3 P1 N4 86.27(13)
N2 P1 N4 86.52(12)
N1 P1 N4 86.24(12)
N3 P1 H1 92.9
N2 P1 H1 93.9
N1 P1 H1 94.2
N4 P1 H1 179.2
C11B N1 C13 112.8(11)
C13 N1 C11A 116.6(7)
C11B N1 P1 123.3(11)
C13 N1 P1 123.0(2)
C11A N1 P1 119.5(7)
C21A N2 C23 115.4(6)
C23 N2 C21B 115.1(9)
C21A N2 P1 120.0(6)
C23 N2 P1 124.0(2)
C21B N2 P1 120.2(9)
C31A N3 C33 113.3(6)
C33 N3 C31B 117.4(11)
C31A N3 P1 123.0(6)
C33 N3 P1 123.4(2)
C31B N3 P1 117.9(10)
C32A N4 C12B 139.9(6)
C32A N4 C12A 112.5(6)
C12B N4 C22B 117.2(7)
C12A N4 C22B 147.4(5)
C32A N4 C22A 113.5(5)
C12A N4 C22A 111.7(5)
C12B N4 C32B 107.8(8)
C22B N4 C32B 109.4(7)
C22A N4 C32B 147.8(5)
C32A N4 P1 107.7(4)
C12B N4 P1 109.9(4)
C12A N4 P1 105.6(3)
C22B N4 P1 106.3(4)
C22A N4 P1 105.3(3)
C32B N4 P1 105.7(4)
N1 C13 C14 114.8(3)
N1 C13 H13A 108.6
C14 C13 H13A 108.6
N1 C13 H13B 108.6
C14 C13 H13B 108.6
H13A C13 H13B 107.5
C15 C14 C13 112.1(3)
C15 C14 C16 110.9(3)
C13 C14 C16 109.5(3)
C15 C14 H14 108.1
C13 C14 H14 108.1
C16 C14 H14 108.1
C14 C15 H15A 109.5
C14 C15 H15B 109.5
H15A C15 H15B 109.5
C14 C15 H15C 109.5
H15A C15 H15C 109.5
H15B C15 H15C 109.5
C14 C16 H16A 109.5
C14 C16 H16B 109.5
H16A C16 H16B 109.5
C14 C16 H16C 109.5
H16A C16 H16C 109.5
H16B C16 H16C 109.5
N2 C23 C24 115.5(3)
N2 C23 H23A 108.4
C24 C23 H23A 108.4
N2 C23 H23B 108.4
C24 C23 H23B 108.4
H23A C23 H23B 107.5
C25 C24 C26 111.6(4)
C25 C24 C23 111.4(3)
C26 C24 C23 109.0(3)
C25 C24 H24 108.3
C26 C24 H24 108.3
C23 C24 H24 108.3
C24 C25 H25A 109.5
C24 C25 H25B 109.5
H25A C25 H25B 109.5
C24 C25 H25C 109.5
H25A C25 H25C 109.5
H25B C25 H25C 109.5
C24 C26 H26A 109.5
C24 C26 H26B 109.5
H26A C26 H26B 109.5
C24 C26 H26C 109.5
H26A C26 H26C 109.5
H26B C26 H26C 109.5
N3 C33 C34 115.9(4)
N3 C33 H33A 108.3
C34 C33 H33A 108.3
N3 C33 H33B 108.3
C34 C33 H33B 108.3
H33A C33 H33B 107.4
C36 C34 C33 112.4(5)
C36 C34 C35 110.1(5)
C33 C34 C35 109.1(4)
C36 C34 H34 108.4
C33 C34 H34 108.4
C35 C34 H34 108.4
C34 C35 H35A 109.5
C34 C35 H35B 109.5
H35A C35 H35B 109.5
C34 C35 H35C 109.5
H35A C35 H35C 109.5
H35B C35 H35C 109.5
C34 C36 H36A 109.5
C34 C36 H36B 109.5
H36A C36 H36B 109.5
C34 C36 H36C 109.5
H36A C36 H36C 109.5
H36B C36 H36C 109.5
C12A C11A N1 106.2(9)
C12A C11A H11A 110.5
N1 C11A H11A 110.5
C12A C11A H11B 110.5
N1 C11A H11B 110.5
H11A C11A H11B 108.7
C11A C12A N4 105.6(7)
C11A C12A H12A 110.6
N4 C12A H12A 110.6
C11A C12A H12B 110.6
N4 C12A H12B 110.6
H12A C12A H12B 108.7
N2 C21A C22A 111.0(9)
N2 C21A H21A 109.4
C22A C21A H21A 109.4
N2 C21A H21B 109.4
C22A C21A H21B 109.4
H21A C21A H21B 108.0
C21A C22A N4 104.9(8)
C21A C22A H22A 110.8
N4 C22A H22A 110.8
C21A C22A H22B 110.8
N4 C22A H22B 110.8
H22A C22A H22B 108.8
N3 C31A C32A 101.6(9)
N3 C31A H31A 111.4
C32A C31A H31A 111.4
N3 C31A H31B 111.4
C32A C31A H31B 111.4
H31A C31A H31B 109.3
N4 C32A C31A 104.6(7)
N4 C32A H32A 110.8
C31A C32A H32A 110.8
N4 C32A H32B 110.8
C31A C32A H32B 110.8
H32A C32A H32B 108.9
N1 C11B C12B 104.1(18)
N1 C11B H11C 110.9
C12B C11B H11C 110.9
N1 C11B H11D 110.9
C12B C11B H11D 110.9
H11C C11B H11D 109.0
N4 C12B C11B 105.4(12)
N4 C12B H12C 110.7
C11B C12B H12C 110.7
N4 C12B H12D 110.7
C11B C12B H12D 110.7
H12C C12B H12D 108.8
C22B C21B N2 104.7(14)
C22B C21B H21C 110.8
N2 C21B H21C 110.8
C22B C21B H21D 110.8
N2 C21B H21D 110.8
H21C C21B H21D 108.9
N4 C22B C21B 107.5(9)
N4 C22B H22C 110.2
C21B C22B H22C 110.2
N4 C22B H22D 110.2
C21B C22B H22D 110.2
H22C C22B H22D 108.5
C32B C31B N3 105.9(16)
C32B C31B H31C 110.6
N3 C31B H31C 110.6
C32B C31B H31D 110.6
N3 C31B H31D 110.6
H31C C31B H31D 108.7
C31B C32B N4 99.7(10)
C31B C32B H32C 111.8
N4 C32B H32C 111.8
C31B C32B H32D 111.8
N4 C32B H32D 111.8
H32C C32B H32D 109.6
N7 P2 N5 120.29(14)
N7 P2 N6 118.48(15)
N5 P2 N6 120.12(14)
N7 P2 N8 86.81(12)
N5 P2 N8 86.24(12)
N6 P2 N8 86.40(11)
N7 P2 H2 93.6
N5 P2 H2 92.9
N6 P2 H2 94.1
N8 P2 H2 179.1
C51 N5 C53 115.2(3)
C51 N5 P2 120.7(2)
C53 N5 P2 122.48(19)
C63 N6 C61 115.0(3)
C63 N6 P2 122.5(2)
C61 N6 P2 120.7(2)
C43 N7 C41 116.0(3)
C43 N7 P2 120.5(2)
C41 N7 P2 120.2(2)
C42 N8 C52 111.8(3)
C42 N8 C62 114.4(3)
C52 N8 C62 109.9(3)
C42 N8 P2 107.1(2)
C52 N8 P2 106.9(2)
C62 N8 P2 106.33(19)
N7 C41 C42 105.4(3)
N7 C41 H41A 110.7
C42 C41 H41A 110.7
N7 C41 H41B 110.7
C42 C41 H41B 110.7
H41A C41 H41B 108.8
N8 C42 C41 106.4(3)
N8 C42 H42A 110.5
C41 C42 H42A 110.5
N8 C42 H42B 110.5
C41 C42 H42B 110.5
H42A C42 H42B 108.6
N7 C43 C44 115.5(3)
N7 C43 H43A 108.4
C44 C43 H43A 108.4
N7 C43 H43B 108.4
C44 C43 H43B 108.4
H43A C43 H43B 107.5
C46 C44 C45 112.2(3)
C46 C44 C43 114.7(3)
C45 C44 C43 109.3(3)
C46 C44 H44 106.7
C45 C44 H44 106.7
C43 C44 H44 106.7
C44 C45 H45A 109.5
C44 C45 H45B 109.5
H45A C45 H45B 109.5
C44 C45 H45C 109.5
H45A C45 H45C 109.5
H45B C45 H45C 109.5
C44 C46 H46A 109.5
C44 C46 H46B 109.5
H46A C46 H46B 109.5
C44 C46 H46C 109.5
H46A C46 H46C 109.5
H46B C46 H46C 109.5
N5 C51 C52 106.9(3)
N5 C51 H51A 110.3
C52 C51 H51A 110.3
N5 C51 H51B 110.3
C52 C51 H51B 110.3
H51A C51 H51B 108.6
N8 C52 C51 106.9(3)
N8 C52 H52A 110.3
C51 C52 H52A 110.3
N8 C52 H52B 110.3
C51 C52 H52B 110.3
H52A C52 H52B 108.6
N5 C53 C54 114.4(3)
N5 C53 H53A 108.7
C54 C53 H53A 108.7
N5 C53 H53B 108.7
C54 C53 H53B 108.7
H53A C53 H53B 107.6
C56 C54 C53 111.7(3)
C56 C54 C55 112.7(4)
C53 C54 C55 108.3(3)
C56 C54 H54 108.0
C53 C54 H54 108.0
C55 C54 H54 108.0
C54 C55 H55A 109.5
C54 C55 H55B 109.5
H55A C55 H55B 109.5
C54 C55 H55C 109.5
H55A C55 H55C 109.5
H55B C55 H55C 109.5
C54 C56 H56A 109.5
C54 C56 H56B 109.5
H56A C56 H56B 109.5
C54 C56 H56C 109.5
H56A C56 H56C 109.5
H56B C56 H56C 109.5
N6 C61 C62 105.4(3)
N6 C61 H61A 110.7
C62 C61 H61A 110.7
N6 C61 H61B 110.7
C62 C61 H61B 110.7
H61A C61 H61B 108.8
N8 C62 C61 104.7(3)
N8 C62 H62A 110.8
C61 C62 H62A 110.8
N8 C62 H62B 110.8
C61 C62 H62B 110.8
H62A C62 H62B 108.9
N6 C63 C64 115.6(3)
N6 C63 H63A 108.4
C64 C63 H63A 108.4
N6 C63 H63B 108.4
C64 C63 H63B 108.4
H63A C63 H63B 107.5
C66 C64 C63 112.3(3)
C66 C64 C65 114.0(4)
C63 C64 C65 109.1(3)
C66 C64 H64 107.1
C63 C64 H64 107.1
C65 C64 H64 107.1
C64 C65 H65A 109.5
C64 C65 H65B 109.5
H65A C65 H65B 109.5
C64 C65 H65C 109.5
H65A C65 H65C 109.5
H65B C65 H65C 109.5
C64 C66 H66A 109.5
C64 C66 H66B 109.5
H66A C66 H66B 109.5
C64 C66 H66C 109.5
H66A C66 H66C 109.5
H66B C66 H66C 109.5
H101 O1 H102 98(6)
H103 O2 H104 105(7)
H105 O3 H106 123(5)
H107 O4 H108 86(5)

loop_
_geom_bond_atom_site_label_1
_geom_bond_atom_site_label_2
_geom_bond_distance
P1 N3 1.658(3)
P1 N2 1.664(3)
P1 N1 1.669(3)
P1 N4 1.973(2)
P1 H1 1.1000
N1 C11B 1.45(3)
N1 C13 1.459(4)
N1 C11A 1.484(12)
N2 C21A 1.400(16)
N2 C23 1.457(4)
N2 C21B 1.577(19)
N3 C31A 1.431(15)
N3 C33 1.466(4)
N3 C31B 1.52(2)
N4 C32A 1.424(8)
N4 C12B 1.438(10)
N4 C12A 1.502(8)
N4 C22B 1.513(10)
N4 C22A 1.519(7)
N4 C32B 1.559(12)
C13 C14 1.519(4)
C13 H13A 0.9700
C13 H13B 0.9700
C14 C15 1.513(5)
C14 C16 1.528(4)
C14 H14 0.9800
C15 H15A 0.9600
C15 H15B 0.9600
C15 H15C 0.9600
C16 H16A 0.9600
C16 H16B 0.9600
C16 H16C 0.9600
C23 C24 1.524(4)
C23 H23A 0.9700
C23 H23B 0.9700
C24 C25 1.509(5)
C24 C26 1.523(5)
C24 H24 0.9800
C25 H25A 0.9600
C25 H25B 0.9600
C25 H25C 0.9600
C26 H26A 0.9600
C26 H26B 0.9600
C26 H26C 0.9600
C33 C34 1.508(5)
C33 H33A 0.9700
C33 H33B 0.9700
C34 C36 1.491(7)
C34 C35 1.521(6)
C34 H34 0.9800
C35 H35A 0.9600
C35 H35B 0.9600
C35 H35C 0.9600
C36 H36A 0.9600
C36 H36B 0.9600
C36 H36C 0.9600
C11A C12A 1.470(18)
C11A H11A 0.9700
C11A H11B 0.9700
C12A H12A 0.9700
C12A H12B 0.9700
C21A C22A 1.476(17)
C21A H21A 0.9700
C21A H21B 0.9700
C22A H22A 0.9700
C22A H22B 0.9700
C31A C32A 1.65(2)
C31A H31A 0.9700
C31A H31B 0.9700
C32A H32A 0.9700
C32A H32B 0.9700
C11B C12B 1.64(3)
C11B H11C 0.9700
C11B H11D 0.9700
C12B H12C 0.9700
C12B H12D 0.9700
C21B C22B 1.52(3)
C21B H21C 0.9700
C21B H21D 0.9700
C22B H22C 0.9700
C22B H22D 0.9700
C31B C32B 1.48(3)
C31B H31C 0.9700
C31B H31D 0.9700
C32B H32C 0.9700
C32B H32D 0.9700
P2 N7 1.657(3)
P2 N5 1.666(3)
P2 N6 1.669(3)
P2 N8 1.965(2)
P2 H2 1.1000
N5 C51 1.463(4)
N5 C53 1.470(4)
N6 C63 1.460(3)
N6 C61 1.465(4)
N7 C43 1.460(4)
N7 C41 1.470(4)
N8 C42 1.456(5)
N8 C52 1.483(5)
N8 C62 1.489(5)
C41 C42 1.528(6)
C41 H41A 0.9700
C41 H41B 0.9700
C42 H42A 0.9700
C42 H42B 0.9700
C43 C44 1.533(4)
C43 H43A 0.9700
C43 H43B 0.9700
C44 C46 1.473(5)
C44 C45 1.515(5)
C44 H44 0.9800
C45 H45A 0.9600
C45 H45B 0.9600
C45 H45C 0.9600
C46 H46A 0.9600
C46 H46B 0.9600
C46 H46C 0.9600
C51 C52 1.493(6)
C51 H51A 0.9700
C51 H51B 0.9700
C52 H52A 0.9700
C52 H52B 0.9700
C53 C54 1.530(5)
C53 H53A 0.9700
C53 H53B 0.9700
C54 C56 1.497(5)
C54 C55 1.530(5)
C54 H54 0.9800
C55 H55A 0.9600
C55 H55B 0.9600
C55 H55C 0.9600
C56 H56A 0.9600
C56 H56B 0.9600
C56 H56C 0.9600
C61 C62 1.538(5)
C61 H61A 0.9700
C61 H61B 0.9700
C62 H62A 0.9700
C62 H62B 0.9700
C63 C64 1.515(4)
C63 H63A 0.9700
C63 H63B 0.9700
C64 C66 1.495(6)
C64 C65 1.527(5)
C64 H64 0.9800
C65 H65A 0.9600
C65 H65B 0.9600
C65 H65C 0.9600
C66 H66A 0.9600
C66 H66B 0.9600
C66 H66C 0.9600
O1 H101 0.84(6)
O1 H102 0.94(9)
O2 H103 0.85(7)
O2 H104 0.80(8)
O3 H105 0.85(4)
O3 H106 0.86(4)
O4 H107 0.97(6)
O4 H108 0.73(4)

loop_
_geom_hbond_atom_site_label_D
_geom_hbond_atom_site_label_H
_geom_hbond_atom_site_label_A
_geom_hbond_site_symmetry_A
_geom_hbond_distance_DH
_geom_hbond_distance_HA
_geom_hbond_distance_DA
_geom_hbond_angle_DHA
_geom_hbond_publ_flag
O1 H101 Cl2 2_566 0.84(6) 2.61(6) 3.426(6) 164(5) y
O1 H102 Cl2 1_545 0.93(9) 2.32(9) 3.208(6) 159(7) y
O2 H103 Cl2 2_666 0.85(7) 2.60(7) 3.412(7) 161(5) y
O2 H104 Cl2 1_545 0.81(8) 2.38(9) 3.188(6) 177(8) y
O3 H105 Cl1 2_666 0.86(5) 2.45(5) 3.263(6) 159(4) y
O3 H106 Cl1 1_455 0.85(4) 2.45(4) 3.286(6) 165(4) y
O4 H108 Cl1 2_666 0.73(5) 2.56(5) 3.286(6) 175(4) y
